data_4303483
loop_
_publ_author_name
'Miguel A. Galindo'
'David Amantia'
'Alberto Martinez Martinez'
'William Clegg'
'Ross W. Harrington'
'Virtudes Moreno Martinez'
'Andrew Houlton'

_publ_section_title
;
Probing Metal-Ion Purine Interactions at DNA Minor-Groove Sites
;
_journal_name_full 'Inorganic Chemistry'
_journal_page_first 10295
_journal_page_last 10303
_journal_paper_doi 10.1021/ic9013448
_journal_volume 48
_journal_year 2009
_chemical_formula_moiety 'C18 H32 Cd N18 O6'
_chemical_formula_sum 'C18 H32 Cd N18 O6'
_chemical_formula_weight 709.02
_chemical_name_systematic
;
 ?
;
_space_group_IT_number 2
_symmetry_cell_setting triclinic
_symmetry_space_group_name_Hall '-P 1'
_symmetry_space_group_name_H-M 'P -1'
_atom_sites_solution_hydrogens geom
_atom_sites_solution_primary direct
_atom_sites_solution_secondary difmap
_audit_creation_method SHELXL-97
_cell_angle_alpha 68.088(9)
_cell_angle_beta 74.221(8)
_cell_angle_gamma 81.283(9)
_cell_formula_units_Z 1
_cell_length_a 8.236(5)
_cell_length_b 8.258(5)
_cell_length_c 10.795(7)
_cell_measurement_reflns_used 2797
_cell_measurement_temperature 120(2)
_cell_measurement_theta_max 29.15
_cell_measurement_theta_min 2.50
_cell_volume 654.5(7)
_computing_cell_refinement 'Bruker SAINT'
_computing_data_collection 'Bruker SMART'
_computing_data_reduction 'Bruker SAINT'
_computing_molecular_graphics 'Bruker SHELXTL'
_computing_publication_material 'Bruker SHELXTL and local programs'
_computing_structure_refinement 'Bruker SHELXTL'
_computing_structure_solution 'Bruker SHELXTL'
_diffrn_ambient_temperature 120(2)
_diffrn_measured_fraction_theta_full 0.975
_diffrn_measured_fraction_theta_max 0.975
_diffrn_measurement_device_type 'Bruker SMART 1K CCD diffractometer'
_diffrn_measurement_method 'thin-slice \w scans'
_diffrn_radiation_monochromator 'silicon 111'
_diffrn_radiation_source 'Daresbury SRS station 9.8'
_diffrn_radiation_type synchrotron
_diffrn_radiation_wavelength 0.6903
_diffrn_reflns_av_R_equivalents 0.0287
_diffrn_reflns_av_sigmaI/netI 0.0429
_diffrn_reflns_limit_h_max 10
_diffrn_reflns_limit_h_min -10
_diffrn_reflns_limit_k_max 10
_diffrn_reflns_limit_k_min -10
_diffrn_reflns_limit_l_max 13
_diffrn_reflns_limit_l_min -13
_diffrn_reflns_number 4390
_diffrn_reflns_theta_full 25.00
_diffrn_reflns_theta_max 25.00
_diffrn_reflns_theta_min 2.03
_diffrn_standards_decay_% 10
_diffrn_standards_number 0
_exptl_absorpt_coefficient_mu 0.910
_exptl_absorpt_correction_T_max 0.990
_exptl_absorpt_correction_T_min 0.965
_exptl_absorpt_correction_type multi-scan
_exptl_absorpt_process_details SADABS
_exptl_crystal_colour colourless
_exptl_crystal_density_diffrn 1.799
_exptl_crystal_density_method 'not measured'
_exptl_crystal_description block
_exptl_crystal_F_000 362
_exptl_crystal_size_max 0.04
_exptl_crystal_size_mid 0.02
_exptl_crystal_size_min 0.01
_refine_diff_density_max 1.765
_refine_diff_density_min -0.906
_refine_diff_density_rms 0.163
_refine_ls_extinction_method none
_refine_ls_goodness_of_fit_ref 1.155
_refine_ls_hydrogen_treatment mixed
_refine_ls_matrix_type full
_refine_ls_number_parameters 224
_refine_ls_number_reflns 2446
_refine_ls_number_restraints 0
_refine_ls_restrained_S_all 1.155
_refine_ls_R_factor_all 0.0583
_refine_ls_R_factor_gt 0.0556
_refine_ls_shift/su_max 0.000
_refine_ls_shift/su_mean 0.000
_refine_ls_structure_factor_coef Fsqd
_refine_ls_weighting_details 'calc w=1/[\s^2^(Fo^2^)+(0.0759P)^2^+1.7462P] where P=(Fo^2^+2Fc^2^)/3'
_refine_ls_weighting_scheme calc
_refine_ls_wR_factor_gt 0.1427
_refine_ls_wR_factor_ref 0.1447
_reflns_number_gt 2312
_reflns_number_total 2446
_reflns_threshold_expression I>2\s(I)
_cod_data_source_file ic9013448_si_001_2.cif
_cod_data_source_block ah91_compound_1
_cod_original_cell_volume 654.4(7)
_cod_database_code 4303483

loop_
_symmetry_equiv_pos_as_xyz
'x, y, z'
'-x, -y, -z'

loop_
_atom_site_label
_atom_site_type_symbol
_atom_site_fract_x
_atom_site_fract_y
_atom_site_fract_z
_atom_site_U_iso_or_equiv
_atom_site_adp_type
_atom_site_occupancy
_atom_site_symmetry_multiplicity
_atom_site_calc_flag
_atom_site_refinement_flags
_atom_site_disorder_assembly
_atom_site_disorder_group
Cd Cd 0.5000 0.5000 0.5000 0.0345(2) Uani 1 2 d S . .
N1 N 0.1378(4) 0.8533(5) 0.9032(4) 0.0177(7) Uani 1 1 d . . .
C2 C 0.1908(5) 0.7733(5) 0.8099(4) 0.0179(8) Uani 1 1 d . . .
N2 N 0.0748(5) 0.7659(6) 0.7442(4) 0.0223(8) Uani 1 1 d . . .
H2A H -0.001(7) 0.856(7) 0.730(5) 0.022(13) Uiso 1 1 d . . .
H2B H 0.114(8) 0.757(8) 0.663(7) 0.034(15) Uiso 1 1 d . . .
N3 N 0.3432(4) 0.6975(5) 0.7763(4) 0.0185(7) Uani 1 1 d . . .
C4 C 0.4469(5) 0.7063(5) 0.8485(4) 0.0164(8) Uani 1 1 d . . .
C5 C 0.4105(5) 0.7846(5) 0.9459(4) 0.0174(8) Uani 1 1 d . . .
C6 C 0.2468(5) 0.8617(5) 0.9723(4) 0.0176(8) Uani 1 1 d . . .
N6 N 0.1957(5) 0.9392(6) 1.0649(4) 0.0236(8) Uani 1 1 d . . .
H6A H 0.105(9) 0.996(8) 1.067(6) 0.033(16) Uiso 1 1 d . . .
H6B H 0.262(8) 0.949(8) 1.100(6) 0.029(15) Uiso 1 1 d . . .
N7 N 0.5476(4) 0.7675(5) 1.0011(4) 0.0207(7) Uani 1 1 d . . .
C8 C 0.6617(5) 0.6815(6) 0.9367(4) 0.0201(9) Uani 1 1 d . . .
H8 H 0.7716 0.6499 0.9535 0.024 Uiso 1 1 calc R . .
N9 N 0.6095(4) 0.6402(5) 0.8417(4) 0.0182(7) Uani 1 1 d . . .
C10 C 0.7059(5) 0.5378(6) 0.7597(4) 0.0209(9) Uani 1 1 d . . .
H10A H 0.6325 0.4506 0.7637 0.025 Uiso 1 1 calc R . .
H10B H 0.8009 0.4730 0.8008 0.025 Uiso 1 1 calc R . .
C11 C 0.7760(5) 0.6442(6) 0.6111(4) 0.0237(9) Uani 1 1 d . . .
H11A H 0.8286 0.7470 0.6067 0.028 Uiso 1 1 calc R . .
H11B H 0.8656 0.5725 0.5697 0.028 Uiso 1 1 calc R . .
N12 N 0.6483(5) 0.7046(5) 0.5302(4) 0.0193(7) Uani 1 1 d . . .
H12 H 0.580(7) 0.756(7) 0.565(6) 0.020(13) Uiso 1 1 d . . .
C13 C 0.7196(6) 0.8203(6) 0.3898(4) 0.0238(9) Uani 1 1 d . . .
H13A H 0.8079 0.8885 0.3910 0.029 Uiso 1 1 calc R . .
H13B H 0.6297 0.9034 0.3530 0.029 Uiso 1 1 calc R . .
C14 C 0.7954(5) 0.7133(6) 0.2986(4) 0.0234(9) Uani 1 1 d . . .
H14A H 0.8528 0.7903 0.2065 0.028 Uiso 1 1 calc R . .
H14B H 0.8803 0.6248 0.3384 0.028 Uiso 1 1 calc R . .
N15 N 0.6612(5) 0.6266(6) 0.2869(4) 0.0206(8) Uani 1 1 d . . .
H15A H 0.604(8) 0.699(9) 0.232(7) 0.033(16) Uiso 1 1 d . . .
H15B H 0.688(9) 0.550(10) 0.262(8) 0.05(2) Uiso 1 1 d . . .
N16 N 0.7556(4) 0.1759(5) 0.6032(3) 0.0183(8) Uani 1 1 d . . .
O17 O 0.7429(5) 0.3029(6) 0.5199(4) 0.0423(9) Uani 1 1 d . . .
O18 O 0.6357(5) 0.1087(6) 0.7094(5) 0.0535(11) Uani 1 1 d . . .
O19 O 0.8909(6) 0.0798(7) 0.6045(6) 0.0727(16) Uani 1 1 d . . .

loop_
_atom_site_aniso_label
_atom_site_aniso_U_11
_atom_site_aniso_U_22
_atom_site_aniso_U_33
_atom_site_aniso_U_23
_atom_site_aniso_U_13
_atom_site_aniso_U_12
Cd 0.0377(3) 0.0425(4) 0.0218(3) -0.0093(2) 0.0058(2) -0.0267(2)
N1 0.0117(16) 0.0195(17) 0.0189(17) -0.0071(14) 0.0019(13) -0.0013(13)
C2 0.0150(19) 0.0167(19) 0.0169(19) -0.0028(15) 0.0009(15) -0.0027(16)
N2 0.0135(17) 0.031(2) 0.023(2) -0.0118(16) -0.0027(15) 0.0014(16)
N3 0.0150(17) 0.0206(18) 0.0178(17) -0.0070(14) -0.0009(14) 0.0008(14)
C4 0.0124(18) 0.0159(19) 0.0150(18) -0.0006(15) -0.0003(15) -0.0007(15)
C5 0.0137(19) 0.019(2) 0.0167(19) -0.0054(16) 0.0008(15) -0.0032(16)
C6 0.0146(19) 0.0155(19) 0.0179(19) -0.0041(15) 0.0025(15) -0.0025(15)
N6 0.0159(19) 0.031(2) 0.028(2) -0.0167(17) -0.0028(16) -0.0002(17)
N7 0.0149(17) 0.0240(18) 0.0221(18) -0.0077(15) -0.0026(14) -0.0025(14)
C8 0.017(2) 0.023(2) 0.018(2) -0.0045(16) -0.0030(16) -0.0035(17)
N9 0.0124(16) 0.0219(18) 0.0169(17) -0.0049(14) -0.0012(13) -0.0003(14)
C10 0.0152(19) 0.024(2) 0.019(2) -0.0068(17) 0.0012(16) 0.0020(17)
C11 0.015(2) 0.032(2) 0.019(2) -0.0061(18) 0.0022(16) -0.0054(18)
N12 0.0130(17) 0.0236(19) 0.0187(18) -0.0084(15) 0.0028(14) -0.0029(15)
C13 0.027(2) 0.019(2) 0.021(2) -0.0004(17) -0.0059(18) -0.0092(18)
C14 0.017(2) 0.027(2) 0.017(2) -0.0016(17) 0.0022(16) -0.0046(17)
N15 0.0230(19) 0.0199(19) 0.0163(17) -0.0057(15) -0.0001(15) -0.0040(16)
N16 0.0053(15) 0.038(2) 0.0125(16) -0.0149(16) 0.0034(13) 0.0015(15)
O17 0.035(2) 0.047(2) 0.044(2) -0.023(2) 0.0005(17) 0.0021(18)
O18 0.037(2) 0.060(3) 0.049(3) -0.003(2) -0.0073(19) -0.005(2)
O19 0.043(3) 0.070(3) 0.066(3) 0.005(3) -0.001(2) 0.015(2)

loop_
_atom_type_symbol
_atom_type_description
_atom_type_scat_dispersion_real
_atom_type_scat_dispersion_imag
_atom_type_scat_source
C C 0.0033 0.0016 'International Tables Vol C Tables 4.2.6.8 and 6.1.1.4'
H H 0.0000 0.0000 'International Tables Vol C Tables 4.2.6.8 and 6.1.1.4'
N N 0.0061 0.0033 'International Tables Vol C Tables 4.2.6.8 and 6.1.1.4'
O O 0.0106 0.0060 'International Tables Vol C Tables 4.2.6.8 and 6.1.1.4'
Cd Cd -0.8075 1.2024 'International Tables Vol C Tables 4.2.6.8 and 6.1.1.4'

loop_
_geom_angle_atom_site_label_1
_geom_angle_atom_site_label_2
_geom_angle_atom_site_label_3
_geom_angle
_geom_angle_site_symmetry_1
_geom_angle_site_symmetry_3
_geom_angle_publ_flag
N12 Cd N12 180.0 . 2_666 ?
N12 Cd N15 77.15(14) . . ?
N12 Cd N15 102.85(14) . 2_666 ?
N12 Cd N15 102.85(14) 2_666 . ?
N12 Cd N15 77.15(14) 2_666 2_666 ?
N12 Cd O17 88.38(15) . . ?
N12 Cd O17 91.62(15) . 2_666 ?
N12 Cd O17 88.38(15) 2_666 2_666 ?
N12 Cd O17 91.62(15) 2_666 . ?
N15 Cd N15 180.0(2) . 2_666 ?
N15 Cd O17 81.94(16) . . ?
N15 Cd O17 98.06(16) . 2_666 ?
N15 Cd O17 81.94(16) 2_666 2_666 ?
N15 Cd O17 98.06(16) 2_666 . ?
O17 Cd O17 180.0 . 2_666 ?
C2 N1 C6 118.5(3) . . ?
N1 C2 N2 116.1(4) . . ?
N1 C2 N3 127.7(4) . . ?
N2 C2 N3 116.2(4) . . ?
C2 N3 C4 112.0(4) . . ?
N3 C4 C5 126.6(4) . . ?
N3 C4 N9 127.3(4) . . ?
C5 C4 N9 106.1(4) . . ?
C4 C5 C6 116.6(4) . . ?
C4 C5 N7 110.9(4) . . ?
C6 C5 N7 132.5(4) . . ?
N1 C6 C5 118.6(4) . . ?
N1 C6 N6 118.9(4) . . ?
C5 C6 N6 122.4(4) . . ?
C5 N7 C8 103.7(4) . . ?
N7 C8 N9 114.1(4) . . ?
C4 N9 C8 105.3(3) . . ?
C4 N9 C10 128.1(4) . . ?
C8 N9 C10 126.5(4) . . ?
N9 C10 C11 114.2(4) . . ?
C10 C11 N12 113.3(3) . . ?
Cd N12 C11 120.6(3) . . ?
Cd N12 C13 104.4(3) . . ?
C11 N12 C13 111.2(3) . . ?
N12 C13 C14 110.0(4) . . ?
C13 C14 N15 109.2(3) . . ?
Cd N15 C14 108.2(3) . . ?
O17 N16 O18 124.5(4) . . ?
O17 N16 O19 123.4(4) . . ?
O18 N16 O19 112.1(4) . . ?
Cd O17 N16 128.0(3) . . ?

loop_
_geom_bond_atom_site_label_1
_geom_bond_atom_site_label_2
_geom_bond_distance
_geom_bond_site_symmetry_2
_geom_bond_publ_flag
Cd N12 2.389(4) . ?
Cd N12 2.389(4) 2_666 ?
Cd N15 2.261(4) . ?
Cd N15 2.261(4) 2_666 ?
Cd O17 2.384(4) . ?
Cd O17 2.384(4) 2_666 ?
N1 C2 1.346(5) . ?
N1 C6 1.338(6) . ?
C2 N2 1.356(6) . ?
C2 N3 1.335(5) . ?
N3 C4 1.328(5) . ?
C4 C5 1.375(6) . ?
C4 N9 1.361(5) . ?
C5 C6 1.403(6) . ?
C5 N7 1.380(6) . ?
C6 N6 1.324(6) . ?
N7 C8 1.297(6) . ?
C8 N9 1.378(6) . ?
N9 C10 1.450(5) . ?
C10 C11 1.509(6) . ?
C11 N12 1.460(6) . ?
N12 C13 1.470(6) . ?
C13 C14 1.513(6) . ?
C14 N15 1.461(6) . ?
N16 O17 1.110(6) . ?
N16 O18 1.294(6) . ?
N16 O19 1.266(6) . ?

loop_
_geom_hbond_atom_site_label_D
_geom_hbond_atom_site_label_H
_geom_hbond_atom_site_label_A
_geom_hbond_distance_DH
_geom_hbond_distance_HA
_geom_hbond_distance_DA
_geom_hbond_angle_DHA
_geom_hbond_site_symmetry_A
N2 H2A O19 0.89(6) 2.08(6) 2.902(7) 153(5) 1_465
N2 H2B O17 0.87(7) 2.20(7) 3.055(6) 167(6) 2_666
N2 H2B N16 0.87(7) 2.65(7) 3.502(6) 164(5) 2_666
N6 H6A N1 0.82(7) 2.20(7) 3.016(6) 173(6) 2_577
N6 H6B O18 0.78(6) 2.29(6) 2.995(7) 151(6) 2_667
N12 H12 N3 0.76(6) 2.51(6) 3.110(5) 138(5) .
N15 H15A O18 0.86(7) 2.43(6) 3.025(7) 127(5) 2_666
N15 H15A N7 0.86(7) 2.50(7) 3.211(6) 141(5) 1_554
N15 H15B N3 0.76(8) 2.29(8) 3.006(6) 157(7) 2_666
